data_7228728
loop_
_publ_author_name
'Wang, Haiying'
'Hou, Lili'
'Li, Chen'
'Zhang, Dongdi'
'Ma, Pengtao'
'Wang, Jingping'
'Niu, Jingyang'

_publ_section_title
;
 Synthesis, structure, and photocatalytic hydrogen evolution of a trimeric
 Nb/W addendum cluster
;
_journal_issue 58
_journal_name_full 'RSC Adv.'
_journal_page_first 36416
_journal_paper_doi 10.1039/C7RA06291E
_journal_volume 7
_journal_year 2017
_chemical_formula_moiety '0.33(Cs36 Nb27 O372 Si9 W84), 6(O)'
_chemical_formula_sum 'Cs12 H20 Nb9 O130 Si3 W28'
_chemical_formula_weight 9763.34
_space_group_crystal_system trigonal
_space_group_IT_number 160
_space_group_name_Hall 'R 3 -2"'
_space_group_name_H-M_alt 'R 3 m :H'
_audit_creation_date 2015-12-29
_audit_creation_method
;
Olex2 1.2
(compiled 2015.09.30 svn.r3233 for OlexSys, GUI svn.r5103)
;
_cell_angle_alpha 90
_cell_angle_beta 90
_cell_angle_gamma 120
_cell_formula_units_Z 3
_cell_length_a 30.4555(13)
_cell_length_b 30.4555(13)
_cell_length_c 15.9433(13)
_cell_measurement_reflns_used 8059
_cell_measurement_temperature 296(2)
_cell_measurement_theta_max 27.97
_cell_measurement_theta_min 2.41
_cell_volume 12806.8(13)
_computing_cell_refinement 'Bruker SAINT'
_computing_data_collection 'Bruker APEX2'
_computing_data_reduction 'Bruker SAINT'
_computing_molecular_graphics 'Olex2 (Dolomanov et al., 2009)'
_computing_publication_material 'Olex2 (Dolomanov et al., 2009)'
_computing_structure_refinement 'ShelXL (Sheldrick, 2015)'
_computing_structure_solution 'ShelXS-1997 (Sheldrick, 2008)'
_diffrn_ambient_temperature 293(2)
_diffrn_measured_fraction_theta_full 0.999
_diffrn_measured_fraction_theta_max 0.999
_diffrn_measurement_device_type 'CCD area detector'
_diffrn_measurement_method 'phi and omega scans'
_diffrn_radiation_monochromator graphite
_diffrn_radiation_type MoK\a
_diffrn_radiation_wavelength 0.71073
_diffrn_reflns_av_R_equivalents 0.0913
_diffrn_reflns_av_unetI/netI 0.0843
_diffrn_reflns_Laue_measured_fraction_full 0.999
_diffrn_reflns_Laue_measured_fraction_max 0.999
_diffrn_reflns_limit_h_max 32
_diffrn_reflns_limit_h_min -36
_diffrn_reflns_limit_k_max 34
_diffrn_reflns_limit_k_min -36
_diffrn_reflns_limit_l_max 19
_diffrn_reflns_limit_l_min -19
_diffrn_reflns_number 21257
_diffrn_reflns_point_group_measured_fraction_full 0.999
_diffrn_reflns_point_group_measured_fraction_max 0.999
_diffrn_reflns_theta_full 25.098
_diffrn_reflns_theta_max 25.098
_diffrn_reflns_theta_min 2.004
_exptl_absorpt_coefficient_mu 21.980
_exptl_absorpt_correction_T_max 0.7457
_exptl_absorpt_correction_T_min 0.1948
_exptl_absorpt_correction_type multi-scan
_exptl_absorpt_process_details
;
SADABS-2008/1 (Bruker,2008) was used for absorption correction.
wR2(int) was 0.1788 before and 0.0737 after correction.
The Ratio of minimum to maximum transmission is 0.2612.
The \l/2 correction factor is 0.0015.
;
_exptl_crystal_colour colorless
_exptl_crystal_density_diffrn 3.798
_exptl_crystal_density_method 'not measured'
_exptl_crystal_description block
_exptl_crystal_F_000 12609
_exptl_crystal_size_max 0.37
_exptl_crystal_size_mid 0.25
_exptl_crystal_size_min 0.21
_refine_diff_density_max 1.625
_refine_diff_density_min -3.069
_refine_diff_density_rms 0.351
_refine_ls_abs_structure_details
;
 Refined as an inversion twin.
;
_refine_ls_abs_structure_Flack 0.535(19)
_refine_ls_extinction_method none
_refine_ls_goodness_of_fit_ref 1.058
_refine_ls_hydrogen_treatment undef
_refine_ls_matrix_type full
_refine_ls_number_parameters 199
_refine_ls_number_reflns 5324
_refine_ls_number_restraints 1
_refine_ls_restrained_S_all 1.058
_refine_ls_R_factor_all 0.0543
_refine_ls_R_factor_gt 0.0473
_refine_ls_shift/su_max 0.000
_refine_ls_shift/su_mean 0.000
_refine_ls_structure_factor_coef Fsqd
_refine_ls_weighting_details 'w=1/[\s^2^(Fo^2^)+(0.0591P)^2^+171.4812P] where P=(Fo^2^+2Fc^2^)/3'
_refine_ls_weighting_scheme calc
_refine_ls_wR_factor_gt 0.1173
_refine_ls_wR_factor_ref 0.1213
_reflns_Friedel_coverage 0.994
_reflns_Friedel_fraction_full 1.000
_reflns_Friedel_fraction_max 1.000
_reflns_number_gt 4772
_reflns_number_total 5324
_reflns_threshold_expression 'I > 2\s(I)'
_cod_data_source_file c7ra06291e1.cif
_cod_data_source_block njy1
_cod_depositor_comments
;
 Updating space group information.

 Antanas Vaitkus,
 2018-07-04
;
_cod_original_cell_volume 12806.8(15)
_cod_database_code 7228728
_shelx_space_group_comment
;
The symmetry employed for this shelxl refinement is uniquely defined
by the following loop, which should always be used as a source of
symmetry information in preference to the above space-group names.
They are only intended as comments.
;
_shelx_estimated_absorpt_t_max 0.091
_shelx_estimated_absorpt_t_min 0.045
_olex2_refinement_description
;
1. Twinned data refinement
 Scales: 0.465(19) 0.535(19)
2. Others
 Fixed Sof: Cs4(0.2) Cs5(0.13333) O1W(0.25) O2W(0.25) O3W(0.25) O6W(0.25)
;
_shelx_shelxl_version_number 2014/7
_olex2_submission_special_instructions 'No special instructions were received'

loop_
_space_group_symop_id
_space_group_symop_operation_xyz
1 'x, y, z'
2 '-y, x-y, z'
3 '-x+y, -x, z'
4 '-y, -x, z'
5 'x, x-y, z'
6 '-x+y, y, z'
7 'x+2/3, y+1/3, z+1/3'
8 '-y+2/3, x-y+1/3, z+1/3'
9 '-x+y+2/3, -x+1/3, z+1/3'
10 '-y+2/3, -x+1/3, z+1/3'
11 'x+2/3, x-y+1/3, z+1/3'
12 '-x+y+2/3, y+1/3, z+1/3'
13 'x+1/3, y+2/3, z+2/3'
14 '-y+1/3, x-y+2/3, z+2/3'
15 '-x+y+1/3, -x+2/3, z+2/3'
16 '-y+1/3, -x+2/3, z+2/3'
17 'x+1/3, x-y+2/3, z+2/3'
18 '-x+y+1/3, y+2/3, z+2/3'

loop_
_atom_site_label
_atom_site_type_symbol
_atom_site_fract_x
_atom_site_fract_y
_atom_site_fract_z
_atom_site_U_iso_or_equiv
_atom_site_adp_type
_atom_site_occupancy
_atom_site_site_symmetry_order
_atom_site_calc_flag
_atom_site_refinement_flags_posn
_atom_site_refinement_flags_adp
_atom_site_refinement_flags_occupancy
_atom_site_disorder_assembly
_atom_site_disorder_group
W1 W 0.44610(4) 0.10696(4) 0.22430(8) 0.0218(3) Uani 1 1 d . . . . .
W2 W 0.44706(4) 0.16237(4) 0.04258(7) 0.0222(3) Uani 1 1 d . . . . .
W3 W 0.33167(6) 0.16584(3) 0.10615(12) 0.0248(4) Uani 1 2 d S T P . .
W4 W 0.32998(4) 0.10986(5) 0.28804(8) 0.0262(3) Uani 1 1 d . . . . .
W5 W 0.44275(4) 0.27649(5) 0.42659(7) 0.0237(3) Uani 1 1 d . . . . .
W6 W 0.6667 0.3333 0.5017(2) 0.0461(9) Uani 1 6 d S T P . .
Nb1 Nb 0.54762(13) 0.27381(6) 0.3624(2) 0.0166(7) Uani 1 2 d S T P . .
Nb2 Nb 0.54811(11) 0.21523(11) 0.16632(18) 0.0307(7) Uani 1 1 d . . . . .
Si1 Si 0.4423(4) 0.22113(19) 0.2303(7) 0.014(2) Uani 1 2 d S T P . .
Cs1 Cs 0.31724(10) 0.02264(10) 0.08019(18) 0.0563(7) Uani 1 1 d . . . . .
Cs2 Cs 0.0000 0.0000 0.8998(3) 0.0352(11) Uani 1 6 d S T P . .
Cs3 Cs 0.17351(12) 0.08676(6) 0.0472(2) 0.0460(8) Uani 1 2 d S T P . .
Cs4 Cs 0.4901(3) -0.0197(7) 0.2002(11) 0.111(5) Uiso 0.4 2 d S T P A 1
Cs5 Cs 0.1928(5) 0.3855(10) 0.5175(17) 0.115(7) Uiso 0.2667 2 d S T P B 2
O1 O 0.6081(10) 0.3041(5) 0.4172(17) 0.023(6) Uiso 1 2 d S T P . .
O2 O 0.5572(7) 0.2339(7) 0.2840(11) 0.018(4) Uiso 1 1 d . . . . .
O3 O 0.5117(7) 0.3015(7) 0.4369(12) 0.026(4) Uiso 1 1 d . . . . .
O4 O 0.4624(10) 0.2312(5) 0.3270(17) 0.020(6) Uiso 1 2 d S T P . .
O5 O 0.6113(5) 0.2226(10) 0.1455(17) 0.022(6) Uiso 1 2 d S T P . .
O6 O 0.5614(10) 0.2807(5) 0.1337(16) 0.019(6) Uiso 1 2 d S T P . .
O7 O 0.5135(7) 0.1392(8) 0.2077(12) 0.025(4) Uiso 1 1 d . . . . .
O8 O 0.5158(7) 0.1868(7) 0.0521(12) 0.023(4) Uiso 1 1 d . . . . .
O9 O 0.4632(7) 0.1885(7) 0.1831(12) 0.022(4) Uiso 1 1 d . . . . .
O10 O 0.4337(8) 0.0456(8) 0.2426(13) 0.031(5) Uiso 1 1 d . . . . .
O11 O 0.4547(7) 0.1327(7) 0.3358(12) 0.024(4) Uiso 1 1 d . . . . .
O12 O 0.4321(7) 0.1033(7) 0.1054(12) 0.022(4) Uiso 1 1 d . . . . .
O13 O 0.3761(8) 0.0943(7) 0.2387(13) 0.025(4) Uiso 1 1 d . . . . .
O14 O 0.4371(8) 0.1376(8) -0.0565(13) 0.033(5) Uiso 1 1 d . . . . .
O15 O 0.4577(10) 0.2288(5) 0.0206(17) 0.025(6) Uiso 1 2 d S T P . .
O16 O 0.3768(7) 0.1460(7) 0.0690(12) 0.023(4) Uiso 1 1 d . . . . .
O17 O 0.2865(11) 0.1433(6) 0.0254(19) 0.031(7) Uiso 1 2 d S T P . .
O18 O 0.3008(8) 0.1070(8) 0.1782(12) 0.026(5) Uiso 1 1 d . . . . .
O19 O 0.3798(10) 0.1899(5) 0.2278(17) 0.022(6) Uiso 1 2 d S T P . .
O20 O 0.2845(9) 0.0514(9) 0.3280(14) 0.038(5) Uiso 1 1 d . . . . .
O21 O 0.2998(12) 0.1499(6) 0.3231(19) 0.033(7) Uiso 1 2 d S T P . .
O22 O 0.4298(8) 0.3051(8) 0.5069(14) 0.033(5) Uiso 1 1 d . . . . .
O23 O 0.4263(10) 0.2132(5) 0.4827(16) 0.020(6) Uiso 1 2 d S T P . .
O24 O 0.3749(8) 0.2385(8) 0.3786(13) 0.028(5) Uiso 1 1 d . . . . .
O25 O 0.6364(9) 0.2729(18) 0.558(3) 0.070(12) Uiso 1 2 d S T P . .
O1W O 0.130(4) 0.065(2) 0.600(6) 0.08(3) Uiso 0.5 2 d S T P . .
O2W O 0.317(3) 0.1586(17) 0.529(6) 0.07(2) Uiso 0.5 2 d S T P . .
O3W O 0.531(4) 0.266(2) 0.615(7) 0.09(3) Uiso 0.5 2 d S T P . .
O4W O 0.234(3) 0.1171(14) 0.718(4) 0.13(2) Uiso 1 2 d S T P . .
O5W O 0.6667 0.3333 0.053(7) 0.11(3) Uiso 1 6 d S T P C 1
O6W O 0.613(6) 0.307(3) -0.010(9) 0.14(5) Uiso 0.5 2 d S T P D 2

loop_
_atom_site_aniso_label
_atom_site_aniso_U_11
_atom_site_aniso_U_22
_atom_site_aniso_U_33
_atom_site_aniso_U_23
_atom_site_aniso_U_13
_atom_site_aniso_U_12
W1 0.0171(6) 0.0137(5) 0.0336(7) -0.0006(5) -0.0011(5) 0.0069(5)
W2 0.0195(6) 0.0232(6) 0.0240(6) -0.0063(5) -0.0051(5) 0.0108(5)
W3 0.0116(8) 0.0207(6) 0.0391(10) -0.0031(3) -0.0062(7) 0.0058(4)
W4 0.0139(6) 0.0176(6) 0.0420(7) 0.0035(5) 0.0034(5) 0.0041(5)
W5 0.0232(7) 0.0258(6) 0.0256(7) -0.0021(5) 0.0034(5) 0.0149(5)
W6 0.0546(15) 0.0546(15) 0.0291(19) 0.000 0.000 0.0273(7)
Nb1 0.0145(17) 0.0156(13) 0.0191(18) 0.0000(7) -0.0001(14) 0.0073(8)
Nb2 0.0272(16) 0.0286(15) 0.0368(17) -0.0022(12) -0.0024(12) 0.0144(13)
Si1 0.006(4) 0.012(3) 0.022(5) -0.0022(18) -0.004(4) 0.003(2)
Cs1 0.0349(13) 0.0446(14) 0.0767(19) -0.0127(13) -0.0181(12) 0.0102(11)
Cs2 0.0289(16) 0.0289(16) 0.048(3) 0.000 0.000 0.0144(8)
Cs3 0.0333(17) 0.0350(13) 0.069(2) -0.0076(8) -0.0152(15) 0.0166(8)

loop_
_atom_type_symbol
_atom_type_description
_atom_type_scat_dispersion_real
_atom_type_scat_dispersion_imag
_atom_type_scat_source
Cs Cs -0.3680 2.1192 'International Tables Vol C Tables 4.2.6.8 and 6.1.1.4'
Nb Nb -2.0727 0.6215 'International Tables Vol C Tables 4.2.6.8 and 6.1.1.4'
O O 0.0106 0.0060 'International Tables Vol C Tables 4.2.6.8 and 6.1.1.4'
Si Si 0.0817 0.0704 'International Tables Vol C Tables 4.2.6.8 and 6.1.1.4'
W W -0.8490 6.8722 'International Tables Vol C Tables 4.2.6.8 and 6.1.1.4'
H H 0.0000 0.0000 'International Tables Vol C Tables 4.2.6.8 and 6.1.1.4'

loop_
_geom_angle_atom_site_label_1
_geom_angle_atom_site_label_2
_geom_angle_atom_site_label_3
_geom_angle
_geom_angle_site_symmetry_1
_geom_angle_site_symmetry_3
Cs1 W1 Cs1 87.55(5) 9 .
Cs1 W1 Cs3 165.89(6) . 9
Cs1 W1 Cs3 85.56(6) 9 9
Cs5 W1 Cs1 95.3(4) 13_544 9
Cs5 W1 Cs1 105.2(4) 13_544 .
Cs5 W1 Cs3 63.3(4) 13_544 9
O7 W1 Cs1 126.2(6) . 9
O7 W1 Cs1 136.5(6) . .
O7 W1 Cs3 43.8(6) . 9
O7 W1 Cs5 51.7(8) . 13_544
O7 W1 O9 78.1(8) . .
O7 W1 O11 91.6(8) . .
O7 W1 O12 92.7(8) . .
O7 W1 O13 161.4(9) . .
O9 W1 Cs1 98.1(5) . .
O9 W1 Cs1 134.2(5) . 9
O9 W1 Cs3 95.6(5) . 9
O9 W1 Cs5 126.0(6) . 13_544
O10 W1 Cs1 78.3(7) . .
O10 W1 Cs1 51.4(7) . 9
O10 W1 Cs3 87.8(7) . 9
O10 W1 Cs5 51.0(8) . 13_544
O10 W1 O7 100.8(9) . .
O10 W1 O9 173.5(8) . .
O10 W1 O11 101.3(9) . .
O10 W1 O12 100.3(9) . .
O10 W1 O13 97.8(9) . .
O11 W1 Cs1 59.3(6) . 9
O11 W1 Cs1 131.6(6) . .
O11 W1 Cs3 53.3(6) . 9
O11 W1 Cs5 111.5(7) . 13_544
O11 W1 O9 85.1(7) . .
O11 W1 O12 156.7(8) . .
O11 W1 O13 83.4(8) . .
O12 W1 Cs1 46.2(6) . .
O12 W1 Cs1 132.5(6) . 9
O12 W1 Cs3 136.3(6) . 9
O12 W1 Cs5 88.9(7) . 13_544
O12 W1 O9 73.4(7) . .
O12 W1 O13 85.2(8) . .
O13 W1 Cs1 49.5(6) . .
O13 W1 Cs1 66.0(6) . 9
O13 W1 Cs3 136.5(6) . 9
O13 W1 Cs5 146.5(7) . 13_544
O13 W1 O9 83.6(8) . .
Cs1 W2 Cs4 81.51(19) . 14_544
O8 W2 Cs1 135.1(6) . .
O8 W2 Cs4 135.3(6) . 14_544
O8 W2 O9 77.4(7) . .
O8 W2 O12 91.5(8) . .
O8 W2 O15 91.8(10) . .
O8 W2 O16 161.4(8) . .
O9 W2 Cs1 98.0(5) . .
O9 W2 Cs4 130.1(5) . 14_544
O12 W2 Cs1 45.6(6) . .
O12 W2 Cs4 126.7(6) . 14_544
O12 W2 O9 74.2(7) . .
O12 W2 O15 158.2(10) . .
O12 W2 O16 86.1(8) . .
O14 W2 Cs1 79.2(7) . .
O14 W2 Cs4 56.5(7) . 14_544
O14 W2 O8 99.7(9) . .
O14 W2 O9 172.7(9) . .
O14 W2 O12 99.3(9) . .
O14 W2 O15 101.3(11) . .
O14 W2 O16 98.9(9) . .
O15 W2 Cs1 132.8(8) . .
O15 W2 Cs4 62.0(8) . 14_544
O15 W2 O9 85.5(9) . .
O15 W2 O16 84.0(10) . .
O16 W2 Cs1 50.0(5) . .
O16 W2 Cs4 57.3(6) . 14_544
O16 W2 O9 84.2(7) . .
Cs1 W3 Cs1 164.54(8) 5 .
Cs1 W3 Cs3 83.65(4) 5 .
Cs1 W3 Cs3 83.65(4) . .
Cs1 W3 Cs5 82.97(5) . 8_554
Cs1 W3 Cs5 82.97(5) 5 8_554
Cs3 W3 Cs5 59.2(4) . 8_554
Cs4 W3 Cs1 85.15(6) 14_544 5
Cs4 W3 Cs1 85.14(6) 14_544 .
Cs4 W3 Cs3 85.7(3) 14_544 .
O16 W3 Cs1 135.8(6) . 5
O16 W3 Cs1 48.4(6) 5 5
O16 W3 Cs1 135.8(6) 5 .
O16 W3 Cs1 48.4(6) . .
O16 W3 Cs3 123.8(6) 5 .
O16 W3 Cs3 123.8(6) . .
O16 W3 Cs4 65.8(6) . 14_544
O16 W3 Cs4 65.8(6) 5 14_544
O16 W3 Cs5 84.1(6) . 8_554
O16 W3 Cs5 84.1(6) 5 8_554
O16 W3 O16 88.4(12) 5 .
O16 W3 O18 159.7(8) 5 .
O16 W3 O18 89.1(8) . .
O16 W3 O18 89.1(8) 5 5
O16 W3 O18 159.7(8) . 5
O16 W3 O19 85.2(8) 5 .
O16 W3 O19 85.2(8) . .
O17 W3 Cs3 34.5(10) . .
O17 W3 Cs4 51.2(10) . 14_544
O17 W3 Cs5 24.6(11) . 8_554
O17 W3 O16 101.6(9) . 5
O17 W3 O16 101.6(9) . .
O17 W3 O18 98.6(9) . 5
O17 W3 O18 98.6(9) . .
O17 W3 O19 170.4(12) . .
O18 W3 Cs1 48.9(6) 5 5
O18 W3 Cs1 134.3(6) 5 .
O18 W3 Cs1 48.9(6) . .
O18 W3 Cs1 134.3(6) . 5
O18 W3 Cs3 73.7(6) . .
O18 W3 Cs3 73.7(6) 5 .
O18 W3 Cs4 130.5(6) 5 14_544
O18 W3 Cs4 130.5(6) . 14_544
O18 W3 Cs5 115.7(6) 5 8_554
O18 W3 Cs5 115.7(6) . 8_554
O18 W3 O18 86.4(12) 5 .
O18 W3 O19 74.5(8) . .
O18 W3 O19 74.5(8) 5 .
O19 W3 Cs3 135.9(7) . .
O19 W3 Cs4 138.4(7) . 14_544
O19 W3 Cs5 164.9(8) . 8_554
Cs1 W4 Cs1 84.67(5) . 9
O13 W4 Cs1 60.1(6) . 9
O13 W4 Cs1 48.8(6) . .
O13 W4 O18 89.7(9) . .
O13 W4 O19 85.1(8) . .
O13 W4 O21 159.2(10) . .
O13 W4 O24 87.4(9) . 5
O18 W4 Cs1 50.0(6) . .
O18 W4 Cs1 133.6(6) . 9
O18 W4 O19 73.8(9) . .
O19 W4 Cs1 130.4(6) . 9
O19 W4 Cs1 98.3(6) . .
O20 W4 Cs1 59.0(8) . 9
O20 W4 Cs1 82.3(8) . .
O20 W4 O13 102.1(10) . .
O20 W4 O18 99.8(10) . .
O20 W4 O19 170.5(10) . .
O20 W4 O21 98.7(11) . .
O20 W4 O24 101.3(10) . 5
O21 W4 Cs1 134.0(8) . 9
O21 W4 Cs1 135.4(9) . .
O21 W4 O18 86.5(11) . .
O21 W4 O19 74.2(9) . .
O24 W4 Cs1 135.1(6) 5 .
O24 W4 Cs1 61.2(6) 5 9
O24 W4 O18 158.8(9) 5 .
O24 W4 O19 85.0(9) 5 .
O24 W4 O21 88.8(11) 5 .
Cs1 W5 Cs3 85.34(7) 12 8
O3 W5 Cs1 127.2(6) . 12
O3 W5 Cs3 43.7(6) . 8
O3 W5 O4 74.5(9) . .
O3 W5 O11 90.2(9) . 5
O3 W5 O23 92.5(10) . .
O3 W5 O24 158.0(9) . .
O4 W5 Cs1 133.8(5) . 12
O4 W5 Cs3 94.4(6) . 8
O11 W5 Cs1 58.8(6) 5 12
O11 W5 Cs3 53.3(6) 5 8
O11 W5 O4 84.4(8) 5 .
O11 W5 O23 158.0(9) 5 .
O11 W5 O24 83.9(8) 5 .
O22 W5 Cs1 52.5(7) . 12
O22 W5 Cs3 87.9(7) . 8
O22 W5 O3 103.2(10) . .
O22 W5 O4 173.3(9) . .
O22 W5 O11 102.0(10) . 5
O22 W5 O23 98.7(10) . .
O22 W5 O24 98.7(9) . .
O23 W5 Cs1 132.7(7) . 12
O23 W5 Cs3 135.7(8) . 8
O23 W5 O4 75.3(8) . .
O24 W5 Cs1 66.7(6) . 12
O24 W5 Cs3 137.1(6) . 8
O24 W5 O4 83.8(9) . .
O24 W5 O23 85.5(10) . .
O1 W6 Cs2 48.9(8) 3_665 7_554
O1 W6 Cs2 48.9(8) . 7_554
O1 W6 Cs2 48.9(8) 2_655 7_554
O1 W6 O1 81.5(12) . 3_665
O1 W6 O1 81.5(12) 2_655 3_665
O1 W6 O1 81.5(12) 2_655 .
O25 W6 Cs2 119.5(14) 2_655 7_554
O25 W6 Cs2 119.5(14) 3_665 7_554
O25 W6 Cs2 119.5(14) . 7_554
O25 W6 O1 89.8(11) . .
O25 W6 O1 89.8(11) 3_665 3_665
O25 W6 O1 168.4(17) . 3_665
O25 W6 O1 89.8(11) 2_655 3_665
O25 W6 O1 168.4(17) 2_655 .
O25 W6 O1 168.4(17) 3_665 2_655
O25 W6 O1 89.8(11) . 2_655
O25 W6 O1 89.8(11) 3_665 .
O25 W6 O1 89.8(11) 2_655 2_655
O25 W6 O25 97.8(18) 2_655 .
O25 W6 O25 97.8(18) . 3_665
O25 W6 O25 97.8(18) 2_655 3_665
Cs2 Nb1 Cs3 82.18(6) 7_554 8
Cs2 Nb1 Cs3 82.19(6) 7_554 9
Cs3 Nb1 Cs3 154.43(12) 9 8
O1 Nb1 Cs2 62.0(9) . 7_554
O1 Nb1 Cs3 77.41(7) . 8
O1 Nb1 Cs3 77.41(7) . 9
O1 Nb1 O2 101.7(8) . 5
O1 Nb1 O2 101.7(8) . .
O1 Nb1 O3 97.3(9) . .
O1 Nb1 O3 97.3(8) . 5
O1 Nb1 O4 165.3(11) . .
O2 Nb1 Cs2 61.3(6) . 7_554
O2 Nb1 Cs2 61.2(6) 5 7_554
O2 Nb1 Cs3 46.1(6) 5 8
O2 Nb1 Cs3 46.1(6) . 9
O2 Nb1 Cs3 137.0(6) 5 9
O2 Nb1 Cs3 137.0(6) . 8
O2 Nb1 O2 93.8(11) 5 .
O2 Nb1 O3 160.3(8) 5 5
O2 Nb1 O3 87.5(8) 5 .
O2 Nb1 O3 87.5(8) . 5
O2 Nb1 O3 160.3(8) . .
O2 Nb1 O4 88.2(7) . .
O2 Nb1 O4 88.2(7) 5 .
O3 Nb1 Cs2 134.5(6) 5 7_554
O3 Nb1 Cs2 134.5(6) . 7_554
O3 Nb1 Cs3 52.9(6) 5 9
O3 Nb1 Cs3 135.5(6) 5 8
O3 Nb1 Cs3 135.5(6) . 9
O3 Nb1 Cs3 52.9(6) . 8
O3 Nb1 O3 84.9(11) 5 .
O3 Nb1 O4 72.2(7) . .
O3 Nb1 O4 72.2(7) 5 .
O4 Nb1 Cs2 132.6(7) . 7_554
O4 Nb1 Cs3 102.74(6) . 9
O4 Nb1 Cs3 102.74(6) . 8
Cs2 Nb2 Cs3 81.22(9) 7_554 9
O2 Nb2 Cs2 61.1(5) . 7_554
O2 Nb2 Cs3 44.9(5) . 9
O2 Nb2 O7 86.5(7) . .
O2 Nb2 O8 162.4(8) . .
O2 Nb2 O9 87.8(7) . .
O5 Nb2 Cs2 59.5(8) . 7_554
O5 Nb2 Cs3 75.9(8) . 9
O5 Nb2 O2 98.6(10) . .
O5 Nb2 O6 99.2(11) . .
O5 Nb2 O7 96.1(10) . .
O5 Nb2 O8 98.2(10) . .
O5 Nb2 O9 167.7(10) . .
O6 Nb2 Cs2 58.2(8) . 7_554
O6 Nb2 Cs3 133.2(8) . 9
O6 Nb2 O2 91.9(9) . .
O6 Nb2 O7 164.6(9) . .
O6 Nb2 O8 90.3(9) . .
O6 Nb2 O9 90.9(9) . .
O7 Nb2 Cs2 132.4(5) . 7_554
O7 Nb2 Cs3 52.0(5) . 9
O7 Nb2 O9 73.7(7) . .
O8 Nb2 Cs2 133.4(5) . 7_554
O8 Nb2 Cs3 136.4(5) . 9
O8 Nb2 O7 86.8(8) . .
O8 Nb2 O9 74.7(7) . .
O9 Nb2 Cs2 132.6(5) . 7_554
O9 Nb2 Cs3 102.1(5) . 9
O4 Si1 O19 110.4(14) . .
O9 Si1 O4 109.2(9) . .
O9 Si1 O4 109.2(9) 5 .
O9 Si1 O9 109.2(15) 5 .
O9 Si1 O19 109.4(9) . .
O9 Si1 O19 109.4(9) 5 .
W1 Cs1 W5 56.08(4) 14_544 18_544
O10 Cs1 W1 25.3(4) 14_544 14_544
O10 Cs1 W5 79.3(4) 14_544 18_544
O10 Cs1 O11 50.7(5) 14_544 14_544
O10 Cs1 O13 48.1(5) 14_544 14_544
O10 Cs1 O13 127.6(5) 14_544 .
O10 Cs1 O16 71.2(5) 14_544 .
O10 Cs1 O18 89.4(5) 14_544 .
O10 Cs1 O20 90.7(5) 14_544 14_544
O10 Cs1 O22 99.4(5) 14_544 18_544
O10 Cs1 O24 82.6(5) 14_544 18_544
O11 Cs1 W1 28.8(3) 14_544 14_544
O11 Cs1 W5 28.7(3) 14_544 18_544
O11 Cs1 O13 43.1(4) 14_544 14_544
O11 Cs1 O20 79.8(5) 14_544 14_544
O11 Cs1 O24 42.7(5) 14_544 18_544
O12 Cs1 W1 129.4(3) . 14_544
O12 Cs1 W5 164.7(4) . 18_544
O12 Cs1 O10 104.2(5) . 14_544
O12 Cs1 O11 150.7(5) . 14_544
O12 Cs1 O13 135.5(5) . 14_544
O12 Cs1 O13 49.2(5) . .
O12 Cs1 O16 49.0(5) . .
O12 Cs1 O18 82.6(5) . .
O12 Cs1 O20 119.9(5) . 14_544
O12 Cs1 O22 142.2(5) . 18_544
O12 Cs1 O24 164.4(5) . 18_544
O13 Cs1 W1 143.2(4) . 14_544
O13 Cs1 W1 29.9(3) 14_544 14_544
O13 Cs1 W5 116.9(4) . 18_544
O13 Cs1 W5 57.5(3) 14_544 18_544
O13 Cs1 O11 129.3(5) . 14_544
O13 Cs1 O13 172.2(3) . 14_544
O13 Cs1 O16 57.6(5) . .
O13 Cs1 O18 49.0(5) . .
O13 Cs1 O20 140.6(5) . 14_544
O13 Cs1 O24 41.5(4) 14_544 18_544
O13 Cs1 O24 136.4(5) . 18_544
O16 Cs1 W1 93.3(3) . 14_544
O16 Cs1 W5 120.9(3) . 18_544
O16 Cs1 O11 103.0(5) . 14_544
O16 Cs1 O13 119.3(5) . 14_544
O16 Cs1 O20 151.8(5) . 14_544
O16 Cs1 O24 145.7(5) . 18_544
O18 Cs1 W1 95.4(4) . 14_544
O18 Cs1 W5 82.6(4) . 18_544
O18 Cs1 O11 82.3(5) . 14_544
O18 Cs1 O13 123.2(5) . 14_544
O18 Cs1 O16 48.1(5) . .
O18 Cs1 O20 156.6(5) . 14_544
O18 Cs1 O24 111.7(5) . 18_544
O20 Cs1 W1 75.6(4) 14_544 14_544
O20 Cs1 W5 74.5(4) 14_544 18_544
O20 Cs1 O13 45.7(5) 14_544 14_544
O20 Cs1 O24 45.2(5) 14_544 18_544
O22 Cs1 W1 78.9(4) 18_544 14_544
O22 Cs1 W5 24.7(4) 18_544 18_544
O22 Cs1 O11 50.1(5) 18_544 14_544
O22 Cs1 O13 93.0(5) 18_544 .
O22 Cs1 O13 81.9(5) 18_544 14_544
O22 Cs1 O16 115.1(5) 18_544 .
O22 Cs1 O18 68.4(5) 18_544 .
O22 Cs1 O20 88.5(5) 18_544 14_544
O22 Cs1 O24 46.9(5) 18_544 18_544
O24 Cs1 W1 57.6(3) 18_544 14_544
O24 Cs1 W5 29.2(3) 18_544 18_544
O2 Cs2 O2 150.0(7) 17_445 14_545
O2 Cs2 O2 48.9(6) 17_445 13_445
O2 Cs2 O2 150.0(7) 16 13_445
O2 Cs2 O2 114.1(3) 13_445 14_545
O2 Cs2 O2 48.9(6) 15 16
O2 Cs2 O2 114.2(3) 15 14_545
O2 Cs2 O2 67.0(6) 16 14_545
O2 Cs2 O2 67.0(6) 15 17_445
O2 Cs2 O2 114.2(3) 17_445 16
O2 Cs2 O2 114.2(3) 15 13_445
O5 Cs2 O2 52.2(5) 15 17_445
O5 Cs2 O2 153.7(4) 13_445 16
O5 Cs2 O2 153.7(4) 15 14_545
O5 Cs2 O2 92.0(3) 15 13_445
O5 Cs2 O2 52.2(5) 14_545 16
O5 Cs2 O2 153.7(4) 13_445 15
O5 Cs2 O2 92.0(3) 15 16
O5 Cs2 O2 92.0(3) 13_445 17_445
O5 Cs2 O2 52.2(5) 15 15
O5 Cs2 O2 153.7(4) 14_545 13_445
O5 Cs2 O2 92.0(3) 14_545 15
O5 Cs2 O2 153.7(4) 14_545 17_445
O5 Cs2 O2 92.0(3) 13_445 14_545
O5 Cs2 O2 52.2(5) 14_545 14_545
O5 Cs2 O2 52.2(5) 13_445 13_445
O5 Cs2 O5 102.8(6) 15 13_445
O5 Cs2 O5 102.7(6) 13_445 14_545
O5 Cs2 O5 102.8(6) 15 14_545
O6 Cs2 O2 144.5(3) 15 13_445
O6 Cs2 O2 144.5(4) 14_545 15
O6 Cs2 O2 144.5(4) 13_445 16
O6 Cs2 O2 101.0(3) 14_545 16
O6 Cs2 O2 50.3(5) 13_445 13_445
O6 Cs2 O2 101.0(3) 15 14_545
O6 Cs2 O2 101.0(3) 13_445 15
O6 Cs2 O2 144.5(4) 13_445 14_545
O6 Cs2 O2 50.3(5) 13_445 17_445
O6 Cs2 O2 50.3(5) 15 16
O6 Cs2 O2 50.3(5) 15 15
O6 Cs2 O2 50.3(5) 14_545 14_545
O6 Cs2 O2 144.5(4) 14_545 17_445
O6 Cs2 O2 101.0(3) 14_545 13_445
O6 Cs2 O2 101.0(3) 15 17_445
O6 Cs2 O5 52.72(18) 15 14_545
O6 Cs2 O5 52.72(18) 13_445 13_445
O6 Cs2 O5 52.72(18) 15 15
O6 Cs2 O5 124.7(7) 13_445 14_545
O6 Cs2 O5 52.72(18) 14_545 13_445
O6 Cs2 O5 124.7(7) 15 13_445
O6 Cs2 O5 124.7(7) 14_545 15
O6 Cs2 O5 52.72(18) 14_545 14_545
O6 Cs2 O5 52.72(18) 13_445 15
O6 Cs2 O6 97.5(6) 13_445 15
O6 Cs2 O6 97.5(6) 15 14_545
O6 Cs2 O6 97.5(6) 13_445 14_545
O5W Cs2 O2 104.2(3) 13_445 14_545
O5W Cs2 O2 104.3(3) 13_445 15
O5W Cs2 O2 104.2(3) 13_445 16
O5W Cs2 O2 104.3(3) 13_445 17_445
O5W Cs2 O2 104.2(3) 13_445 13_445
O5W Cs2 O5 64.4(5) 13_445 13_445
O5W Cs2 O5 64.4(5) 13_445 15
O5W Cs2 O5 64.4(5) 13_445 14_545
O5W Cs2 O6 60.3(5) 13_445 13_445
O5W Cs2 O6 60.3(5) 13_445 14_545
O5W Cs2 O6 60.3(5) 13_445 15
Nb1 Cs3 Nb1 83.99(11) 15_554 14_544
Nb1 Cs3 Nb2 52.13(7) 15_554 16_554
Nb1 Cs3 Nb2 88.44(9) 14_544 16_554
O2 Cs3 Nb1 25.9(3) 14_544 14_544
O2 Cs3 Nb1 83.7(3) 14_544 15_554
O2 Cs3 Nb1 83.7(3) 16_554 14_544
O2 Cs3 Nb1 25.9(3) 16_554 15_554
O2 Cs3 Nb2 67.8(3) 14_544 16_554
O2 Cs3 Nb2 26.4(3) 16_554 16_554
O2 Cs3 O2 72.3(7) 16_554 14_544
O2 Cs3 O3 50.6(5) 14_544 18_544
O2 Cs3 O3 113.2(5) 16_554 18_544
O2 Cs3 O3 50.6(5) 16_554 15_554
O2 Cs3 O3 113.2(5) 14_544 15_554
O2 Cs3 O7 51.6(5) 14_544 14_544
O2 Cs3 O7 51.6(5) 16_554 16_554
O2 Cs3 O7 89.6(5) 16_554 14_544
O2 Cs3 O7 89.6(5) 14_544 16_554
O2 Cs3 O11 57.4(5) 16_554 16_554
O2 Cs3 O11 126.4(5) 16_554 14_544
O2 Cs3 O11 126.4(5) 14_544 16_554
O2 Cs3 O11 57.4(5) 14_544 14_544
O3 Cs3 Nb1 30.2(3) 18_544 14_544
O3 Cs3 Nb1 107.5(4) 15_554 14_544
O3 Cs3 Nb1 107.5(4) 18_544 15_554
O3 Cs3 Nb1 30.2(3) 15_554 15_554
O3 Cs3 Nb2 72.6(4) 15_554 16_554
O3 Cs3 Nb2 117.7(4) 18_544 16_554
O3 Cs3 O3 121.2(7) 15_554 18_544
O3 Cs3 O7 138.6(5) 18_544 16_554
O3 Cs3 O7 138.6(5) 15_554 14_544
O3 Cs3 O7 81.1(5) 18_544 14_544
O3 Cs3 O7 81.1(5) 15_554 16_554
O3 Cs3 O11 166.5(5) 15_554 14_544
O3 Cs3 O11 166.5(5) 18_544 16_554
O3 Cs3 O11 45.8(5) 18_544 14_544
O3 Cs3 O11 45.8(5) 15_554 16_554
O7 Cs3 Nb1 114.2(4) 14_544 15_554
O7 Cs3 Nb1 73.5(4) 14_544 14_544
O7 Cs3 Nb1 114.2(4) 16_554 14_544
O7 Cs3 Nb1 73.5(4) 16_554 15_554
O7 Cs3 Nb2 66.0(4) 14_544 16_554
O7 Cs3 Nb2 30.5(4) 16_554 16_554
O7 Cs3 O7 62.6(7) 14_544 16_554
O7 Cs3 O11 45.6(5) 14_544 14_544
O7 Cs3 O11 107.2(5) 14_544 16_554
O7 Cs3 O11 107.2(5) 16_554 14_544
O7 Cs3 O11 45.6(5) 16_554 16_554
O11 Cs3 Nb1 140.9(3) 14_544 15_554
O11 Cs3 Nb1 59.6(3) 14_544 14_544
O11 Cs3 Nb1 59.6(3) 16_554 15_554
O11 Cs3 Nb1 140.9(3) 16_554 14_544
O11 Cs3 Nb2 59.0(3) 16_554 16_554
O11 Cs3 Nb2 109.0(3) 14_544 16_554
O11 Cs3 O11 146.9(6) 16_554 14_544
O17 Cs3 Nb1 136.60(14) . 15_554
O17 Cs3 Nb1 136.59(14) . 14_544
O17 Cs3 Nb2 104.8(5) . 16_554
O17 Cs3 O2 124.9(5) . 14_544
O17 Cs3 O2 124.9(5) . 16_554
O17 Cs3 O3 115.8(4) . 15_554
O17 Cs3 O3 115.8(4) . 18_544
O17 Cs3 O7 74.8(6) . 16_554
O17 Cs3 O7 74.8(6) . 14_544
O17 Cs3 O11 77.1(3) . 16_554
O17 Cs3 O11 77.1(3) . 14_544
W2 Cs4 W2 52.9(2) 9 10
W2 Cs4 Cs1 49.06(13) 9 9
W2 Cs4 Cs1 91.3(3) 10 9
W3 Cs4 W2 54.8(2) 9 10
W3 Cs4 W2 54.8(2) 9 9
W3 Cs4 Cs1 49.93(15) 9 9
O10 Cs4 W2 78.8(4) . 9
O10 Cs4 W2 122.8(6) 6_655 9
O10 Cs4 W2 78.8(4) 6_655 10
O10 Cs4 W2 122.8(6) . 10
O10 Cs4 W3 73.7(5) 6_655 9
O10 Cs4 W3 73.7(5) . 9
O10 Cs4 Cs1 32.0(4) . 9
O10 Cs4 Cs1 114.1(6) 6_655 9
O10 Cs4 O10 111.4(9) . 6_655
O10 Cs4 O14 146.5(8) . 10
O10 Cs4 O14 71.4(5) 6_655 10
O10 Cs4 O14 71.4(5) . 9
O10 Cs4 O14 146.5(8) 6_655 9
O10 Cs4 O15 104.8(6) 6_655 9
O10 Cs4 O15 104.8(6) . 9
O10 Cs4 O16 66.6(5) 6_655 10
O10 Cs4 O16 66.6(5) . 9
O10 Cs4 O16 102.0(7) 6_655 9
O10 Cs4 O16 102.0(7) . 10
O14 Cs4 W2 23.8(4) 10 10
O14 Cs4 W2 73.0(5) 10 9
O14 Cs4 W2 73.0(5) 9 10
O14 Cs4 W2 23.8(4) 9 9
O14 Cs4 W3 75.5(5) 9 9
O14 Cs4 W3 75.5(5) 10 9
O14 Cs4 Cs1 115.1(5) 10 9
O14 Cs4 Cs1 50.3(4) 9 9
O14 Cs4 O14 88.5(8) 9 10
O14 Cs4 O15 45.7(4) 9 9
O14 Cs4 O15 45.7(4) 10 9
O15 Cs4 W2 27.28(15) 9 9
O15 Cs4 W2 27.29(15) 9 10
O15 Cs4 W3 56.8(5) 9 9
O15 Cs4 Cs1 73.4(3) 9 9
O16 Cs4 W2 56.3(4) 9 10
O16 Cs4 W2 28.3(3) 10 10
O16 Cs4 W2 56.3(4) 10 9
O16 Cs4 W2 28.3(3) 9 9
O16 Cs4 W3 28.6(3) 10 9
O16 Cs4 W3 28.6(3) 9 9
O16 Cs4 Cs1 74.8(4) 10 9
O16 Cs4 Cs1 35.0(3) 9 9
O16 Cs4 O14 46.9(5) 10 10
O16 Cs4 O14 80.1(6) 10 9
O16 Cs4 O14 80.1(6) 9 10
O16 Cs4 O14 46.9(5) 9 9
O16 Cs4 O15 42.3(5) 10 9
O16 Cs4 O15 42.3(5) 9 9
O16 Cs4 O16 42.9(7) 9 10
O17 Cs4 W2 77.7(6) 9 10
O17 Cs4 W2 77.7(6) 9 9
O17 Cs4 W3 26.4(6) 9 9
O17 Cs4 Cs1 52.2(2) 9 9
O17 Cs4 O10 62.1(5) 9 .
O17 Cs4 O10 62.1(5) 9 6_655
O17 Cs4 O14 94.2(6) 9 10
O17 Cs4 O14 94.2(6) 9 9
O17 Cs4 O15 83.1(8) 9 9
O17 Cs4 O16 49.5(6) 9 10
O17 Cs4 O16 49.5(6) 9 9
W1 Cs5 W1 128.4(8) 12 7_455
W1 Cs5 W3 87.5(4) 12 15
W1 Cs5 W3 87.5(4) 7_455 15
W1 Cs5 Cs1 44.6(2) 12 16
W1 Cs5 Cs1 128.2(6) 12 15
W1 Cs5 Cs1 44.6(2) 7_455 15
W1 Cs5 Cs1 128.2(6) 7_455 16
W1 Cs5 Cs3 66.6(4) 7_455 15
W1 Cs5 Cs3 66.6(4) 12 15
W3 Cs5 Cs1 47.7(2) 15 16
W3 Cs5 Cs1 47.7(2) 15 15
Cs1 Cs5 Cs1 95.3(4) 16 15
Cs3 Cs5 W3 60.3(4) 15 15
Cs3 Cs5 Cs1 68.3(3) 15 16
Cs3 Cs5 Cs1 68.3(3) 15 15
O7 Cs5 W1 101.2(8) 7_455 12
O7 Cs5 W1 101.2(8) 12 7_455
O7 Cs5 W1 29.3(4) 7_455 7_455
O7 Cs5 W1 29.3(4) 12 12
O7 Cs5 W3 97.1(8) 7_455 15
O7 Cs5 W3 97.1(8) 12 15
O7 Cs5 Cs1 119.2(8) 7_455 16
O7 Cs5 Cs1 67.2(5) 12 16
O7 Cs5 Cs1 67.2(5) 7_455 15
O7 Cs5 Cs1 119.2(8) 12 15
O7 Cs5 Cs3 50.9(6) 12 15
O7 Cs5 Cs3 50.9(6) 7_455 15
O7 Cs5 O7 72.6(10) 12 7_455
O10 Cs5 W1 144.8(10) 7_455 12
O10 Cs5 W1 28.0(4) 7_455 7_455
O10 Cs5 W1 144.8(10) 12 7_455
O10 Cs5 W1 28.0(4) 12 12
O10 Cs5 W3 70.9(6) 7_455 15
O10 Cs5 W3 70.9(6) 12 15
O10 Cs5 Cs1 118.4(8) 12 15
O10 Cs5 Cs1 23.2(5) 12 16
O10 Cs5 Cs1 118.4(8) 7_455 16
O10 Cs5 Cs1 23.2(5) 7_455 15
O10 Cs5 Cs3 78.5(7) 12 15
O10 Cs5 Cs3 78.5(7) 7_455 15
O10 Cs5 O7 124.4(11) 12 7_455
O10 Cs5 O7 56.4(6) 12 12
O10 Cs5 O7 124.3(10) 7_455 12
O10 Cs5 O7 56.4(6) 7_455 7_455
O10 Cs5 O10 141.5(13) 12 7_455
O17 Cs5 W1 81.0(5) 15 7_455
O17 Cs5 W1 81.0(5) 15 12
O17 Cs5 W3 15.2(7) 15 15
O17 Cs5 Cs1 48.7(2) 15 15
O17 Cs5 Cs1 48.7(2) 15 16
O17 Cs5 Cs3 45.1(7) 15 15
O17 Cs5 O7 84.9(9) 15 12
O17 Cs5 O7 84.9(9) 15 7_455
O17 Cs5 O10 70.9(6) 15 12
O17 Cs5 O10 70.9(6) 15 7_455
O4W Cs5 W1 87.2(9) 15_554 12
O4W Cs5 W1 87.2(9) 15_554 7_455
O4W Cs5 W3 168(2) 15_554 15
O4W Cs5 Cs1 130.5(5) 15_554 16
O4W Cs5 Cs1 130.5(5) 15_554 15
O4W Cs5 Cs3 107.5(19) 15_554 15
O4W Cs5 O7 73.2(15) 15_554 7_455
O4W Cs5 O7 73.2(15) 15_554 12
O4W Cs5 O10 108.1(7) 15_554 12
O4W Cs5 O10 108.1(7) 15_554 7_455
O4W Cs5 O17 153(2) 15_554 15
W6 O1 Cs2 103.3(10) . 7_554
Nb1 O1 W6 167.7(16) . .
Nb1 O1 Cs2 89.0(10) . 7_554
Nb1 O2 Nb2 142.4(10) . .
Nb1 O2 Cs2 88.9(6) . 7_554
Nb1 O2 Cs3 107.9(7) . 9
Nb2 O2 Cs2 87.8(6) . 7_554
Nb2 O2 Cs3 108.7(7) . 9
Cs3 O2 Cs2 107.6(5) 9 7_554
W5 O3 Nb1 120.5(10) . .
W5 O3 Cs3 113.2(8) . 8
Nb1 O3 Cs3 96.9(7) . 8
W5 O4 W5 90.3(9) . 5
Nb1 O4 W5 92.8(8) . .
Nb1 O4 W5 92.8(8) . 5
Si1 O4 W5 124.2(9) . .
Si1 O4 W5 124.2(9) . 5
Si1 O4 Nb1 123.1(14) . .
Nb2 O5 Nb2 156.1(16) . 6_655
Nb2 O5 Cs2 91.0(8) . 7_554
Nb2 O5 Cs2 91.0(9) 6_655 7_554
Nb2 O6 Nb2 141.4(15) . 5
Nb2 O6 Cs2 91.4(8) 5 7_554
Nb2 O6 Cs2 91.4(8) . 7_554
W1 O7 Nb2 116.8(10) . .
W1 O7 Cs3 114.0(8) . 9
W1 O7 Cs5 99.1(9) . 13_544
Nb2 O7 Cs3 97.5(7) . 9
Nb2 O7 Cs5 138.0(10) . 13_544
Cs5 O7 Cs3 86.2(7) 13_544 9
W2 O8 Nb2 117.0(9) . .
W2 O9 W1 90.6(7) . .
Nb2 O9 W1 91.3(7) . .
Nb2 O9 W2 91.0(7) . .
Si1 O9 W1 124.9(10) . .
Si1 O9 W2 125.1(11) . .
Si1 O9 Nb2 123.8(11) . .
W1 O10 Cs1 103.3(9) . 9
W1 O10 Cs4 136.0(10) . .
W1 O10 Cs5 101.1(10) . 13_544
Cs1 O10 Cs4 114.8(7) 9 .
Cs5 O10 Cs1 135.9(9) 13_544 9
W1 O11 W5 154.5(11) . 5
W1 O11 Cs1 91.9(7) . 9
W1 O11 Cs3 101.2(7) . 9
W5 O11 Cs1 92.5(7) 5 9
W5 O11 Cs3 101.1(7) 5 9
Cs1 O11 Cs3 108.6(5) 9 9
W1 O12 Cs1 107.4(7) . .
W2 O12 W1 121.2(10) . .
W2 O12 Cs1 108.6(8) . .
W1 O13 Cs1 84.1(6) . 9
W1 O13 Cs1 102.8(8) . .
W4 O13 W1 150.8(11) . .
W4 O13 Cs1 105.5(8) . .
W4 O13 Cs1 93.4(7) . 9
Cs1 O13 Cs1 109.4(5) . 9
W2 O14 Cs4 99.7(9) . 14_544
W2 O15 W2 152.9(16) . 5
W2 O15 Cs4 90.7(8) . 14_544
W2 O15 Cs4 90.7(8) 5 14_544
W2 O16 Cs1 102.1(7) . .
W2 O16 Cs4 94.4(7) . 14_544
W3 O16 W2 150.2(11) . .
W3 O16 Cs1 106.4(8) . .
W3 O16 Cs4 85.6(7) . 14_544
Cs1 O16 Cs4 106.5(6) . 14_544
W3 O17 Cs3 126.1(14) . .
W3 O17 Cs4 102.5(13) . 14_544
W3 O17 Cs5 140.1(16) . 8_554
Cs3 O17 Cs4 131.4(11) . 14_544
Cs5 O17 Cs3 93.7(10) 8_554 .
W3 O18 W4 119.6(10) . .
W3 O18 Cs1 104.6(8) . .
W4 O18 Cs1 102.7(8) . .
W3 O19 W4 92.1(8) . 5
W3 O19 W4 92.1(8) . .
W4 O19 W4 91.8(9) . 5
Si1 O19 W3 124.6(15) . .
Si1 O19 W4 123.5(9) . 5
Si1 O19 W4 123.5(9) . .
W4 O20 Cs1 96.5(9) . 9
W4 O21 W4 119.8(15) . 5
W5 O22 Cs1 102.7(9) . 12
W5 O23 W5 118.7(13) 5 .
W4 O24 W5 151.5(12) 5 .
W4 O24 Cs1 92.2(7) 5 12
W5 O24 Cs1 84.0(7) . 12

loop_
_geom_bond_atom_site_label_1
_geom_bond_atom_site_label_2
_geom_bond_distance
_geom_bond_site_symmetry_2
W1 Cs1 4.147(3) .
W1 Cs1 3.950(3) 9
W1 Cs3 4.341(3) 9
W1 Cs5 3.632(12) 13_544
W1 O7 1.80(2) .
W1 O9 2.360(19) .
W1 O10 1.73(2) .
W1 O11 1.907(19) .
W1 O12 1.933(19) .
W1 O13 1.98(2) .
W2 Cs1 4.156(3) .
W2 Cs4 4.179(16) 14_544
W2 O8 1.843(19) .
W2 O9 2.346(19) .
W2 O12 1.906(18) .
W2 O14 1.71(2) .
W2 O15 1.916(6) .
W2 O16 1.985(19) .
W3 Cs1 4.179(3) .
W3 Cs1 4.180(3) 5
W3 Cs3 4.276(4) .
W3 Cs4 3.857(18) 14_544
W3 Cs5 4.28(3) 8_554
W3 O16 1.853(19) .
W3 O16 1.853(19) 5
W3 O17 1.75(3) .
W3 O18 1.93(2) .
W3 O18 1.93(2) 5
W3 O19 2.32(3) .
W4 Cs1 4.142(3) .
W4 Cs1 4.178(3) 9
W4 O13 1.87(2) .
W4 O18 1.95(2) .
W4 O19 2.338(19) .
W4 O20 1.74(2) .
W4 O21 1.941(15) .
W4 O24 1.87(2) 5
W5 Cs1 3.968(3) 12
W5 Cs3 4.3412(14) 8
W5 O3 1.85(2) .
W5 O4 2.368(19) .
W5 O11 1.910(19) 5
W5 O22 1.70(2) .
W5 O23 1.951(13) .
W5 O24 1.95(2) .
W6 Cs2 4.282(7) 7_554
W6 O1 2.05(3) .
W6 O1 2.05(3) 2_655
W6 O1 2.05(3) 3_665
W6 O25 1.83(5) .
W6 O25 1.83(5) 3_665
W6 O25 1.83(5) 2_655
Nb1 Cs2 3.755(5) 7_554
Nb1 Cs3 4.064(2) 9
Nb1 Cs3 4.064(2) 8
Nb1 O1 1.82(3) .
Nb1 O2 1.867(18) 5
Nb1 O2 1.867(18) .
Nb1 O3 2.06(2) 5
Nb1 O3 2.06(2) .
Nb1 O4 2.32(3) .
Nb2 Cs2 3.758(3) 7_554
Nb2 Cs3 4.134(4) 9
Nb2 O2 1.939(18) .
Nb2 O5 1.853(6) .
Nb2 O6 1.898(9) .
Nb2 O7 2.11(2) .
Nb2 O8 2.046(19) .
Nb2 O9 2.306(19) .
Si1 O4 1.63(3) .
Si1 O9 1.61(2) 5
Si1 O9 1.61(2) .
Si1 O19 1.65(3) .
Cs1 W1 3.950(3) 14_544
Cs1 W5 3.968(3) 18_544
Cs1 O10 3.17(2) 14_544
Cs1 O11 3.40(2) 14_544
Cs1 O12 3.136(19) .
Cs1 O13 3.63(2) 14_544
Cs1 O13 3.23(2) .
Cs1 O16 3.259(19) .
Cs1 O18 3.25(2) .
Cs1 O20 3.61(2) 14_544
Cs1 O22 3.23(2) 18_544
Cs1 O24 3.67(2) 18_544
Cs2 O2 3.293(18) 14_545
Cs2 O2 3.293(18) 16
Cs2 O2 3.293(18) 17_445
Cs2 O2 3.293(18) 15
Cs2 O2 3.293(18) 13_445
Cs2 O5 3.24(3) 13_445
Cs2 O5 3.24(3) 15
Cs2 O5 3.24(3) 14_545
Cs2 O6 3.20(3) 14_545
Cs2 O6 3.20(3) 15
Cs2 O6 3.20(3) 13_445
Cs2 O5W 2.87(11) 13_445
Cs3 Nb1 4.064(2) 14_544
Cs3 Nb1 4.064(2) 15_554
Cs3 Nb2 4.134(4) 16_554
Cs3 O2 3.081(18) 16_554
Cs3 O2 3.081(18) 14_544
Cs3 O3 3.27(2) 18_544
Cs3 O3 3.27(2) 15_554
Cs3 O7 3.29(2) 14_544
Cs3 O7 3.29(2) 16_554
Cs3 O11 3.547(19) 14_544
Cs3 O11 3.547(19) 16_554
Cs3 O17 3.00(3) .
Cs4 W2 4.179(16) 10
Cs4 W2 4.179(16) 9
Cs4 W3 3.857(18) 9
Cs4 Cs1 5.442(12) 9
Cs4 O10 3.29(2) .
Cs4 O10 3.29(2) 6_655
Cs4 O14 3.53(2) 10
Cs4 O14 3.53(2) 9
Cs4 O15 3.69(3) 9
Cs4 O16 3.53(3) 9
Cs4 O16 3.53(3) 10
Cs4 O17 3.08(4) 9
Cs5 W1 3.632(12) 7_455
Cs5 W1 3.632(12) 12
Cs5 W3 4.28(3) 15
Cs5 Cs1 5.606(18) 15
Cs5 Cs1 5.606(18) 16
Cs5 Cs3 4.23(3) 15
Cs5 O7 2.88(3) 12
Cs5 O7 2.88(3) 7_455
Cs5 O10 2.88(2) 12
Cs5 O10 2.88(2) 7_455
Cs5 O17 2.79(4) 15
Cs5 O4W 2.46(8) 15_554
O1 Cs2 3.32(3) 7_554
O2 Cs2 3.293(18) 7_554
O2 Cs3 3.081(18) 9
O3 Cs3 3.27(2) 8
O4 W5 2.368(19) 5
O5 Nb2 1.853(6) 6_655
O5 Cs2 3.24(3) 7_554
O6 Nb2 1.898(9) 5
O6 Cs2 3.20(3) 7_554
O7 Cs3 3.29(2) 9
O7 Cs5 2.88(3) 13_544
O10 Cs1 3.17(2) 9
O10 Cs5 2.88(2) 13_544
O11 W5 1.910(19) 5
O11 Cs1 3.40(2) 9
O11 Cs3 3.547(19) 9
O13 Cs1 3.63(2) 9
O14 Cs4 3.53(2) 14_544
O15 W2 1.916(7) 5
O15 Cs4 3.69(3) 14_544
O16 Cs4 3.53(3) 14_544
O17 Cs4 3.08(4) 14_544
O17 Cs5 2.79(4) 8_554
O19 W4 2.338(19) 5
O20 Cs1 3.61(2) 9
O21 W4 1.941(15) 5
O22 Cs1 3.23(2) 12
O23 W5 1.951(13) 5
O24 W4 1.87(2) 5
O24 Cs1 3.67(2) 12
O4W Cs5 2.46(8) 8
O5W Cs2 2.87(11) 7_554

loop_
_twin_individual_id
_twin_individual_mass_fraction_refined
1 0.465(19)
2 0.535(19)
